data_7030011
loop_
_publ_author_name
'Sun, Ying-Ji'
'Huang, Qian-Qian'
'Zhang, Jian-Jun'

_publ_section_title
;
 A series of Ni(II)-flavonolate complexes as structural and functional ES
 (enzyme-substrate) models of the Ni(II)-containing quercetin
 2,3-dioxygenase.
;
_journal_issue 17
_journal_name_full 'Dalton transactions (Cambridge, England : 2003)'
_journal_page_first 6480
_journal_page_last 6489
_journal_paper_doi 10.1039/c3dt53349b
_journal_volume 43
_journal_year 2014
_chemical_formula_sum 'C36 H31 N3 Ni O7'
_chemical_formula_weight 676.35
_chemical_name_systematic
; 
 ? 
;
_space_group_IT_number 61
_symmetry_cell_setting orthorhombic
_symmetry_space_group_name_Hall '-P 2ac 2ab'
_symmetry_space_group_name_H-M 'P b c a'
_atom_sites_solution_hydrogens geom
_atom_sites_solution_primary direct
_atom_sites_solution_secondary difmap
_audit_creation_method SHELXL-97
_cell_angle_alpha 90.00
_cell_angle_beta 90.00
_cell_angle_gamma 90.00
_cell_formula_units_Z 8
_cell_length_a 9.574(3)
_cell_length_b 22.596(7)
_cell_length_c 30.900(9)
_cell_measurement_reflns_used 1519
_cell_measurement_temperature 296(2)
_cell_measurement_theta_max 17.93
_cell_measurement_theta_min 2.40
_cell_volume 6685(4)
_computing_cell_refinement 'Bruker SAINT'
_computing_data_collection 'Bruker APEX2'
_computing_data_reduction 'Bruker SAINT'
_computing_molecular_graphics 'Bruker SHELXTL'
_computing_publication_material 'Bruker SHELXTL'
_computing_structure_refinement 'SHELXL-97 (Sheldrick, 1997)'
_computing_structure_solution 'SHELXS-97 (Sheldrick, 1990)'
_diffrn_ambient_temperature 296(2)
_diffrn_measured_fraction_theta_full 1.000
_diffrn_measured_fraction_theta_max 1.000
_diffrn_measurement_device_type 'Bruker APEX-II CCD'
_diffrn_measurement_method '\f and \w scans'
_diffrn_radiation_monochromator graphite
_diffrn_radiation_source 'fine-focus sealed tube'
_diffrn_radiation_type MoK\a
_diffrn_radiation_wavelength 0.71073
_diffrn_reflns_av_R_equivalents 0.1344
_diffrn_reflns_av_sigmaI/netI 0.0942
_diffrn_reflns_limit_h_max 11
_diffrn_reflns_limit_h_min -11
_diffrn_reflns_limit_k_max 22
_diffrn_reflns_limit_k_min -26
_diffrn_reflns_limit_l_max 35
_diffrn_reflns_limit_l_min -36
_diffrn_reflns_number 35667
_diffrn_reflns_theta_full 25.00
_diffrn_reflns_theta_max 25.00
_diffrn_reflns_theta_min 1.80
_diffrn_standards_number 0
_exptl_absorpt_coefficient_mu 0.633
_exptl_absorpt_correction_type none
_exptl_crystal_colour yellow-green
_exptl_crystal_density_diffrn 1.344
_exptl_crystal_density_meas 1.342
_exptl_crystal_density_method 'not measured'
_exptl_crystal_description block
_exptl_crystal_F_000 2816
_exptl_crystal_size_max 0.25
_exptl_crystal_size_mid 0.20
_exptl_crystal_size_min 0.15
_refine_diff_density_max 0.838
_refine_diff_density_min -0.327
_refine_diff_density_rms 0.083
_refine_ls_extinction_method none
_refine_ls_goodness_of_fit_ref 1.003
_refine_ls_hydrogen_treatment mixed
_refine_ls_matrix_type full
_refine_ls_number_parameters 424
_refine_ls_number_reflns 5888
_refine_ls_number_restraints 0
_refine_ls_restrained_S_all 1.003
_refine_ls_R_factor_all 0.1526
_refine_ls_R_factor_gt 0.0695
_refine_ls_shift/su_max 0.000
_refine_ls_shift/su_mean 0.000
_refine_ls_structure_factor_coef Fsqd
_refine_ls_weighting_details 'calc w=1/[\s^2^(Fo^2^)+(0.1133P)^2^+0.0000P] where P=(Fo^2^+2Fc^2^)/3'
_refine_ls_weighting_scheme calc
_refine_ls_wR_factor_gt 0.1866
_refine_ls_wR_factor_ref 0.2221
_reflns_number_gt 2892
_reflns_number_total 5888
_reflns_threshold_expression >2sigma(I)
_cod_data_source_file c3dt53349b1.cif
_cod_data_source_block 2
_cod_depositor_comments
;
The following automatic conversions were performed:

'_symmetry_cell_setting' value 'Orthorhombic' changed to
'orthorhombic' according to
/usr/data/users/saulius/crontab/automatic-downloads/current/RSC/lib/dictionaries/cif_core.dic
dictionary named 'cif_core.dic' version 2.4.2 from 2011-04-26.

Automatic conversion script
Id: cif_fix_values 2281 2013-09-26 08:29:07Z andrius 
;
_cod_original_cell_volume 6685(3)
_cod_original_sg_symbol_H-M Pbca
_cod_database_code 7030011

loop_
_symmetry_equiv_pos_as_xyz
'x, y, z'
'-x+1/2, -y, z+1/2'
'-x, y+1/2, -z+1/2'
'x+1/2, -y+1/2, -z'
'-x, -y, -z'
'x-1/2, y, -z-1/2'
'x, -y-1/2, z-1/2'
'-x-1/2, y-1/2, z'

loop_
_atom_site_label
_atom_site_type_symbol
_atom_site_fract_x
_atom_site_fract_y
_atom_site_fract_z
_atom_site_U_iso_or_equiv
_atom_site_adp_type
_atom_site_occupancy
_atom_site_symmetry_multiplicity
_atom_site_calc_flag
_atom_site_refinement_flags
Ni1 Ni 0.60869(8) 0.11685(3) 0.15198(2) 0.0478(3) Uani 1 1 d .
C7 C 0.9058(7) 0.1352(3) 0.13958(19) 0.0570(16) Uani 1 1 d .
N2 N 0.6004(5) 0.06484(19) 0.20711(14) 0.0456(11) Uani 1 1 d .
O4 O 0.5978(4) 0.16976(18) 0.09738(13) 0.0607(11) Uani 1 1 d .
N1 N 0.7356(5) 0.16926(18) 0.19293(14) 0.0478(12) Uani 1 1 d .
O1 O 0.4261(4) 0.15431(18) 0.17388(13) 0.0574(11) Uani 1 1 d .
O3 O 0.5112(4) 0.05955(16) 0.11277(12) 0.0585(11) Uani 1 1 d .
N3 N 0.8099(5) 0.0938(2) 0.13067(15) 0.0540(12) Uani 1 1 d .
C20 C 0.3785(7) 0.2050(3) 0.17092(19) 0.0547(15) Uani 1 1 d .
O2 O 0.2526(5) 0.21820(19) 0.17678(16) 0.0759(13) Uani 1 1 d .
O5 O 0.3611(5) 0.0877(2) 0.00654(13) 0.0737(13) Uani 1 1 d .
C14 C 0.6033(7) 0.2638(3) 0.18032(18) 0.0553(16) Uani 1 1 d .
C27 C 0.5220(7) 0.1458(3) 0.0694(2) 0.0581(16) Uani 1 1 d .
C28 C 0.3988(8) 0.1447(4) 0.0007(2) 0.074(2) Uani 1 1 d .
C22 C 0.3977(6) 0.0581(3) 0.04378(19) 0.0595(16) Uani 1 1 d .
C13 C 0.6624(7) 0.2208(2) 0.21248(18) 0.0538(15) Uani 1 1 d .
H13A H 0.7274 0.2417 0.2311 0.065 Uiso 1 1 calc R
H13B H 0.5869 0.2062 0.2305 0.065 Uiso 1 1 calc R
C6 C 0.7841(6) 0.1306(3) 0.22903(18) 0.0549(16) Uani 1 1 d .
H6A H 0.8713 0.1119 0.2209 0.066 Uiso 1 1 calc R
H6B H 0.8014 0.1548 0.2544 0.066 Uiso 1 1 calc R
C21 C 0.4748(6) 0.0852(3) 0.07646(18) 0.0527(15) Uani 1 1 d .
C12 C 0.8553(6) 0.1874(3) 0.16552(19) 0.0576(16) Uani 1 1 d .
H12A H 0.9304 0.2021 0.1836 0.069 Uiso 1 1 calc R
H12B H 0.8268 0.2190 0.1462 0.069 Uiso 1 1 calc R
C5 C 0.5107(7) 0.0212(3) 0.2146(2) 0.0595(16) Uani 1 1 d .
H5A H 0.4550 0.0078 0.1920 0.071 Uiso 1 1 calc R
C1 C 0.6799(6) 0.0843(2) 0.23986(18) 0.0487(14) Uani 1 1 d .
C17 C 0.5079(8) 0.3478(3) 0.1209(2) 0.078(2) Uani 1 1 d .
H17A H 0.4768 0.3752 0.1006 0.093 Uiso 1 1 calc R
O6 O 0.7067(5) 0.4058(2) 0.13004(18) 0.0911(16) Uani 1 1 d .
C2 C 0.6692(7) 0.0618(3) 0.2808(2) 0.0607(17) Uani 1 1 d .
H2A H 0.7233 0.0772 0.3031 0.073 Uiso 1 1 calc R
C19 C 0.6849(8) 0.3144(3) 0.1710(2) 0.0660(18) Uani 1 1 d .
H19A H 0.7703 0.3204 0.1847 0.079 Uiso 1 1 calc R
C30 C 0.3473(7) -0.0024(3) 0.0436(2) 0.0624(17) Uani 1 1 d .
C29 C 0.4808(7) 0.1752(3) 0.0293(2) 0.0656(18) Uani 1 1 d .
C4 C 0.4973(8) -0.0051(3) 0.2552(3) 0.074(2) Uani 1 1 d .
H4A H 0.4356 -0.0363 0.2596 0.089 Uiso 1 1 calc R
C15 C 0.4729(6) 0.2569(3) 0.16057(19) 0.0544(15) Uani 1 1 d .
C31 C 0.3681(7) -0.0417(3) 0.0772(2) 0.076(2) Uani 1 1 d .
H31A H 0.4128 -0.0279 0.1020 0.091 Uiso 1 1 calc R
C33 C 0.2551(10) -0.1210(4) 0.0411(3) 0.100(3) Uani 1 1 d .
H33A H 0.2253 -0.1601 0.0400 0.121 Uiso 1 1 calc R
C18 C 0.6342(8) 0.3550(3) 0.1410(2) 0.071(2) Uani 1 1 d .
C16 C 0.4272(7) 0.2991(3) 0.1312(2) 0.0689(19) Uani 1 1 d .
H16A H 0.3404 0.2945 0.1182 0.083 Uiso 1 1 calc R
C26 C 0.5199(9) 0.2343(3) 0.0205(2) 0.086(2) Uani 1 1 d .
H26A H 0.5734 0.2557 0.0401 0.104 Uiso 1 1 calc R
C3 C 0.5782(8) 0.0166(3) 0.2885(3) 0.077(2) Uani 1 1 d .
H3A H 0.5709 0.0004 0.3161 0.092 Uiso 1 1 calc R
C35 C 0.2754(9) -0.0256(4) 0.0076(2) 0.091(2) Uani 1 1 d .
H35A H 0.2593 -0.0018 -0.0164 0.110 Uiso 1 1 calc R
C24 C 0.3971(12) 0.2285(5) -0.0472(3) 0.127(4) Uani 1 1 d .
H24A H 0.3706 0.2460 -0.0732 0.152 Uiso 1 1 calc R
C34 C 0.2286(10) -0.0832(4) 0.0077(3) 0.107(3) Uani 1 1 d .
H34A H 0.1772 -0.0968 -0.0158 0.128 Uiso 1 1 calc R
C32 C 0.3266(9) -0.1001(4) 0.0764(3) 0.097(3) Uani 1 1 d .
H32A H 0.3469 -0.1251 0.0995 0.117 Uiso 1 1 calc R
C23 C 0.3582(10) 0.1733(4) -0.0380(3) 0.110(3) Uani 1 1 d .
H23A H 0.3026 0.1529 -0.0577 0.132 Uiso 1 1 calc R
C36 C 0.8352(9) 0.4162(4) 0.1517(3) 0.110(3) Uani 1 1 d .
H36A H 0.8757 0.4524 0.1413 0.165 Uiso 1 1 calc R
H36B H 0.8980 0.3840 0.1461 0.165 Uiso 1 1 calc R
H36C H 0.8188 0.4192 0.1823 0.165 Uiso 1 1 calc R
C25 C 0.4772(12) 0.2593(4) -0.0176(3) 0.118(3) Uani 1 1 d .
H25A H 0.5028 0.2981 -0.0238 0.141 Uiso 1 1 calc R
C11 C 0.8483(7) 0.0466(3) 0.10687(19) 0.0684(19) Uani 1 1 d .
H11A H 0.7816 0.0180 0.1005 0.082 Uiso 1 1 calc R
C8 C 1.0415(7) 0.1313(3) 0.1253(2) 0.077(2) Uani 1 1 d .
H8A H 1.1068 0.1603 0.1322 0.093 Uiso 1 1 calc R
C10 C 0.9815(9) 0.0390(4) 0.0917(2) 0.086(2) Uani 1 1 d .
H10A H 1.0068 0.0054 0.0761 0.103 Uiso 1 1 calc R
C9 C 1.0775(8) 0.0836(4) 0.1006(3) 0.091(2) Uani 1 1 d .
H9A H 1.1676 0.0809 0.0895 0.109 Uiso 1 1 calc R
O7 O 0.1125(11) 0.3253(5) 0.1919(3) 0.264(7) Uani 1 1 d .

loop_
_atom_site_aniso_label
_atom_site_aniso_U_11
_atom_site_aniso_U_22
_atom_site_aniso_U_33
_atom_site_aniso_U_23
_atom_site_aniso_U_13
_atom_site_aniso_U_12
Ni1 0.0476(5) 0.0518(5) 0.0439(4) 0.0004(3) -0.0016(4) -0.0033(4)
C7 0.055(4) 0.066(4) 0.050(4) 0.009(3) 0.000(3) 0.002(3)
N2 0.041(3) 0.043(3) 0.052(3) -0.004(2) 0.006(2) 0.000(2)
O4 0.063(3) 0.067(3) 0.052(3) 0.004(2) -0.007(2) -0.004(2)
N1 0.050(3) 0.045(3) 0.048(3) 0.002(2) -0.002(2) 0.002(2)
O1 0.052(3) 0.052(3) 0.068(3) 0.008(2) 0.005(2) 0.002(2)
O3 0.067(3) 0.055(2) 0.054(3) 0.0010(19) -0.007(2) -0.005(2)
N3 0.050(3) 0.061(3) 0.051(3) -0.002(3) -0.004(2) -0.005(3)
C20 0.059(4) 0.054(4) 0.052(4) 0.000(3) 0.002(3) 0.000(4)
O2 0.055(3) 0.063(3) 0.110(4) 0.010(2) 0.011(3) 0.009(2)
O5 0.075(3) 0.093(4) 0.053(3) 0.001(2) -0.016(2) 0.011(3)
C14 0.067(4) 0.052(4) 0.047(4) -0.004(3) -0.004(3) 0.004(3)
C27 0.055(4) 0.069(5) 0.050(4) 0.008(3) 0.006(3) 0.015(3)
C28 0.076(5) 0.091(6) 0.057(4) 0.007(4) 0.000(4) 0.021(5)
C22 0.055(4) 0.075(5) 0.049(4) -0.004(3) 0.002(3) 0.016(4)
C13 0.061(4) 0.052(4) 0.048(3) -0.009(3) -0.003(3) -0.003(3)
C6 0.051(4) 0.063(4) 0.051(4) 0.004(3) -0.010(3) 0.003(3)
C21 0.046(4) 0.066(4) 0.046(4) -0.010(3) -0.005(3) 0.012(3)
C12 0.053(4) 0.062(4) 0.058(4) 0.001(3) 0.005(3) -0.012(3)
C5 0.056(4) 0.055(4) 0.067(4) -0.006(3) 0.005(3) 0.001(3)
C1 0.048(3) 0.050(4) 0.048(4) 0.001(3) 0.006(3) 0.006(3)
C17 0.075(5) 0.065(5) 0.094(6) 0.026(4) -0.014(4) -0.006(4)
O6 0.082(4) 0.064(3) 0.127(4) 0.018(3) -0.017(3) -0.016(3)
C2 0.060(4) 0.061(4) 0.061(4) 0.005(3) 0.007(3) 0.006(4)
C19 0.077(5) 0.049(4) 0.072(4) -0.008(3) -0.005(4) -0.014(4)
C30 0.057(4) 0.070(5) 0.060(4) -0.012(4) 0.006(3) -0.003(3)
C29 0.062(4) 0.077(5) 0.058(4) 0.001(4) -0.001(4) 0.013(4)
C4 0.078(5) 0.051(4) 0.093(6) 0.013(4) 0.021(5) -0.003(4)
C15 0.049(4) 0.051(4) 0.062(4) 0.004(3) 0.000(3) -0.001(3)
C31 0.078(5) 0.070(5) 0.081(5) -0.010(4) -0.015(4) -0.010(4)
C33 0.116(7) 0.106(7) 0.079(6) -0.014(5) 0.009(5) -0.037(6)
C18 0.085(6) 0.044(4) 0.083(5) 0.010(3) -0.008(4) -0.018(4)
C16 0.066(5) 0.061(4) 0.080(5) 0.008(4) -0.008(4) -0.002(4)
C26 0.122(7) 0.073(5) 0.064(5) 0.019(4) 0.009(5) 0.009(5)
C3 0.081(6) 0.087(6) 0.063(5) 0.014(4) 0.008(4) 0.018(4)
C35 0.099(6) 0.109(7) 0.067(5) -0.024(4) 0.003(4) -0.020(5)
C24 0.185(11) 0.129(9) 0.065(6) 0.038(6) -0.020(6) 0.026(8)
C34 0.117(7) 0.126(8) 0.078(6) -0.030(6) -0.009(5) -0.043(6)
C32 0.106(7) 0.090(6) 0.096(6) -0.005(5) -0.017(5) -0.032(5)
C23 0.134(8) 0.129(8) 0.066(5) 0.024(5) -0.026(5) 0.023(7)
C36 0.093(6) 0.091(6) 0.146(8) 0.021(5) -0.032(6) -0.037(5)
C25 0.165(10) 0.105(7) 0.083(6) 0.034(6) 0.006(7) 0.027(7)
C11 0.068(5) 0.080(5) 0.057(4) -0.014(3) 0.009(4) 0.008(4)
C8 0.056(5) 0.100(6) 0.076(5) 0.006(4) 0.018(4) -0.005(4)
C10 0.081(6) 0.088(6) 0.089(6) -0.012(4) 0.019(5) 0.022(5)
C9 0.061(5) 0.109(7) 0.103(6) -0.011(5) 0.030(4) 0.002(5)
O7 0.257(11) 0.294(12) 0.241(10) 0.153(9) 0.103(8) 0.204(10)

loop_
_atom_type_symbol
_atom_type_description
_atom_type_scat_dispersion_real
_atom_type_scat_dispersion_imag
_atom_type_scat_source
C C 0.0033 0.0016 'International Tables Vol C Tables 4.2.6.8 and 6.1.1.4'
H H 0.0000 0.0000 'International Tables Vol C Tables 4.2.6.8 and 6.1.1.4'
N N 0.0061 0.0033 'International Tables Vol C Tables 4.2.6.8 and 6.1.1.4'
O O 0.0106 0.0060 'International Tables Vol C Tables 4.2.6.8 and 6.1.1.4'
Ni Ni 0.3393 1.1124 'International Tables Vol C Tables 4.2.6.8 and 6.1.1.4'

loop_
_geom_angle_atom_site_label_1
_geom_angle_atom_site_label_2
_geom_angle_atom_site_label_3
_geom_angle
O3 Ni1 O1 93.95(17)
O3 Ni1 O4 81.78(16)
O1 Ni1 O4 89.31(16)
O3 Ni1 N2 96.48(17)
O1 Ni1 N2 86.02(16)
O4 Ni1 N2 174.89(17)
O3 Ni1 N3 94.44(18)
O1 Ni1 N3 169.81(18)
O4 Ni1 N3 86.18(17)
N2 Ni1 N3 98.76(18)
O3 Ni1 N1 172.03(17)
O1 Ni1 N1 93.50(17)
O4 Ni1 N1 101.12(17)
N2 Ni1 N1 81.24(17)
N3 Ni1 N1 78.44(18)
N3 C7 C8 122.4(6)
N3 C7 C12 115.9(6)
C8 C7 C12 121.7(6)
C5 N2 C1 118.6(5)
C5 N2 Ni1 126.1(4)
C1 N2 Ni1 114.4(4)
C27 O4 Ni1 110.0(4)
C12 N1 C13 112.3(4)
C12 N1 C6 110.4(4)
C13 N1 C6 107.5(4)
C12 N1 Ni1 104.9(3)
C13 N1 Ni1 114.2(3)
C6 N1 Ni1 107.4(3)
C20 O1 Ni1 132.1(4)
C21 O3 Ni1 110.9(4)
C7 N3 C11 118.6(6)
C7 N3 Ni1 113.0(4)
C11 N3 Ni1 128.1(4)
O1 C20 O2 124.3(6)
O1 C20 C15 120.8(6)
O2 C20 C15 114.9(6)
C28 O5 C22 120.5(5)
C15 C14 C19 119.7(6)
C15 C14 C13 123.6(6)
C19 C14 C13 116.7(6)
O4 C27 C21 118.9(5)
O4 C27 C29 123.1(6)
C21 C27 C29 118.0(6)
O5 C28 C29 123.2(6)
O5 C28 C23 118.4(8)
C29 C28 C23 118.3(8)
O5 C22 C21 121.9(6)
O5 C22 C30 111.7(6)
C21 C22 C30 126.4(6)
N1 C13 C14 114.6(4)
C1 C6 N1 111.9(5)
O3 C21 C22 124.6(6)
O3 C21 C27 117.4(5)
C22 C21 C27 118.0(6)
N1 C12 C7 109.6(5)
N2 C5 C4 122.2(6)
N2 C1 C2 122.3(6)
N2 C1 C6 116.3(5)
C2 C1 C6 121.4(6)
C18 C17 C16 119.0(6)
C18 O6 C36 117.2(6)
C3 C2 C1 119.2(6)
C18 C19 C14 118.4(6)
C31 C30 C35 115.1(7)
C31 C30 C22 123.8(6)
C35 C30 C22 121.1(7)
C28 C29 C26 120.2(7)
C28 C29 C27 118.3(7)
C26 C29 C27 121.4(7)
C3 C4 C5 118.0(7)
C16 C15 C14 119.3(6)
C16 C15 C20 118.8(6)
C14 C15 C20 121.8(5)
C30 C31 C32 124.0(7)
C34 C33 C32 118.6(8)
C17 C18 O6 115.6(6)
C17 C18 C19 122.0(6)
O6 C18 C19 122.4(6)
C17 C16 C15 121.5(6)
C25 C26 C29 118.5(8)
C2 C3 C4 119.6(7)
C34 C35 C30 120.6(8)
C23 C24 C25 119.1(8)
C33 C34 C35 122.2(8)
C33 C32 C31 119.2(8)
C24 C23 C28 122.1(9)
C26 C25 C24 121.8(9)
N3 C11 C10 122.7(7)
C9 C8 C7 118.0(7)
C11 C10 C9 117.1(7)
C8 C9 C10 121.1(7)

loop_
_geom_bond_atom_site_label_1
_geom_bond_atom_site_label_2
_geom_bond_distance
Ni1 O3 2.004(4)
Ni1 O1 2.057(4)
Ni1 O4 2.070(4)
Ni1 N2 2.071(5)
Ni1 N3 2.101(5)
Ni1 N1 2.117(4)
C7 N3 1.339(8)
C7 C8 1.376(9)
C7 C12 1.506(8)
N2 C5 1.328(7)
N2 C1 1.340(7)
O4 C27 1.252(7)
N1 C12 1.483(7)
N1 C13 1.487(7)
N1 C6 1.490(6)
O1 C20 1.237(7)
O3 C21 1.310(6)
N3 C11 1.347(7)
C20 O2 1.254(7)
C20 C15 1.514(8)
O5 C28 1.350(9)
O5 C22 1.376(7)
C14 C15 1.398(8)
C14 C19 1.414(8)
C14 C13 1.500(8)
C27 C21 1.459(9)
C27 C29 1.461(8)
C28 C29 1.368(10)
C28 C23 1.414(10)
C22 C21 1.392(8)
C22 C30 1.449(9)
C6 C1 1.484(8)
C5 C4 1.393(9)
C1 C2 1.368(8)
C17 C18 1.369(9)
C17 C16 1.381(9)
O6 C18 1.383(7)
O6 C36 1.420(9)
C2 C3 1.365(9)
C19 C18 1.394(9)
C30 C31 1.381(9)
C30 C35 1.410(9)
C29 C26 1.415(9)
C4 C3 1.379(10)
C15 C16 1.387(8)
C31 C32 1.380(9)
C33 C34 1.364(11)
C33 C32 1.370(10)
C26 C25 1.368(10)
C35 C34 1.376(11)
C24 C23 1.332(12)
C24 C25 1.382(13)
C11 C10 1.370(9)
C8 C9 1.364(10)
C10 C9 1.392(10)
